data_1530239
loop_
_publ_author_name
'Lachgar, A.'
'Deniard-Courant, S.'
'Piffard, Y.'

_publ_section_title
;
 Adsorption and structural studies of water in the layered compounds K3
 Sb3 M2 O14 * x(H2 O) (M = P, As)
;
_journal_name_full 'Journal of Solid State Chemistry'
_journal_page_first 572
_journal_page_last 576
_journal_volume 73
_journal_year 1988
_chemical_formula_sum 'H2.64 K3 O15.32 P2 Sb3'
_chemical_name_systematic 'K3 (Sb3 P2 O14) (H2 O)1.32'
_space_group_IT_number 166
_symmetry_space_group_name_Hall '-R 3 2"'
_symmetry_space_group_name_H-M 'R -3 m :H'
_cell_angle_alpha 90
_cell_angle_beta 90
_cell_angle_gamma 120
_cell_formula_units_Z 3
_cell_length_a 7.147
_cell_length_b 7.147
_cell_length_c 30.936
_cell_volume 1368.492
_citation_journal_id_ASTM JSSCBI
_cod_data_source_file Lachgar_JSSCBI_1988_1612.cif
_cod_data_source_block H2.64K3O15.32P2Sb3
_cod_database_code 1530239

loop_
_symmetry_equiv_pos_as_xyz
x,y,z
-y,x-y,z
-x+y,-x,z
y,x,-z
-x,-x+y,-z
x-y,-y,-z
-x,-y,-z
y,-x+y,-z
x-y,x,-z
-y,-x,z
x,x-y,z
-x+y,y,z
x+2/3,y+1/3,z+1/3
-y+2/3,x-y+1/3,z+1/3
-x+y+2/3,-x+1/3,z+1/3
y+2/3,x+1/3,-z+1/3
-x+2/3,-x+y+1/3,-z+1/3
x-y+2/3,-y+1/3,-z+1/3
-x+2/3,-y+1/3,-z+1/3
y+2/3,-x+y+1/3,-z+1/3
x-y+2/3,x+1/3,-z+1/3
-y+2/3,-x+1/3,z+1/3
x+2/3,x-y+1/3,z+1/3
-x+y+2/3,y+1/3,z+1/3
x+1/3,y+2/3,z+2/3
-y+1/3,x-y+2/3,z+2/3
-x+y+1/3,-x+2/3,z+2/3
y+1/3,x+2/3,-z+2/3
-x+1/3,-x+y+2/3,-z+2/3
x-y+1/3,-y+2/3,-z+2/3
-x+1/3,-y+2/3,-z+2/3
y+1/3,-x+y+2/3,-z+2/3
x-y+1/3,x+2/3,-z+2/3
-y+1/3,-x+2/3,z+2/3
x+1/3,x-y+2/3,z+2/3
-x+y+1/3,y+2/3,z+2/3

loop_
_atom_site_label
_atom_site_type_symbol
_atom_site_fract_x
_atom_site_fract_y
_atom_site_fract_z
_atom_site_occupancy
_atom_site_U_iso_or_equiv
K1 K+1 0 0 0.436 0.882 0.0
Sb1 Sb+5 0.5 0 0 1 0.0
K2 K+1 0 0 0.0522 0.618 0.0
O2 O-2 0.5488 -0.5488 0.0621 1 0.0
P1 P+5 0 0 0.25309 1 0.0
O3 O-2 0 0 0.205 1 0.0
O4 O-2 0.275 0 0.5 0.22 0.0
O1 O-2 0.4641 -0.4641 0.3174 1 0.0
